data_2021786
loop_
_publ_author_name
'Vashchenko, Alexander'
'Smirnov, Vladimir'
'Semenova, Nadezhda'
'Schmidt, Elena'

_publ_section_title
;
 Unusual structure of a biphenyl fragment: the important role of weak
 interactions
;
_journal_coeditor_code FN3321
_journal_issue 11
_journal_name_full 'Acta Crystallographica Section C'
_journal_page_first
;
;
_journal_paper_doi 10.1107/S2053229619012567
_journal_volume 75
_journal_year 2019
_chemical_formula_iupac 'C32 H30 O3'
_chemical_formula_moiety 'C32 H30 O3'
_chemical_formula_sum 'C32 H30 O3'
_chemical_formula_weight 462.56
_space_group_crystal_system triclinic
_space_group_IT_number 2
_space_group_name_Hall '-P 1'
_space_group_name_H-M_alt 'P -1'
_symmetry_space_group_name_Hall '-P 1'
_symmetry_space_group_name_H-M 'P -1'
_atom_sites_solution_hydrogens mixed
_atom_sites_solution_primary direct
_audit_creation_method
;
Olex2 1.2
(compiled 2018.05.18 svn.r3508 for OlexSys, GUI svn.r5497)
;
_cell_angle_alpha 89.56(7)
_cell_angle_beta 86.85(6)
_cell_angle_gamma 87.68(6)
_cell_formula_units_Z 2
_cell_length_a 5.954(16)
_cell_length_b 7.88(2)
_cell_length_c 26.30(7)
_cell_measurement_reflns_used 539
_cell_measurement_temperature 100.15
_cell_measurement_theta_max 25.1
_cell_measurement_theta_min 2.5
_cell_volume 1231(6)
_computing_cell_refinement
;
APEX3 (Bruker, 2017)
;
_computing_data_collection
;
SAINT (Bruker, 2017)
;
_computing_data_reduction
;
SAINT (Bruker, 2017)
;
_computing_molecular_graphics
;
OLEX2 (Dolomanov <i>et al.</i>,  2009)
;
_computing_publication_material
;
OLEX2 (Dolomanov <i>et al.</i>,  2009) and
Mercury (Macrae <i>et al.</i>,  2008)
;
_computing_structure_refinement
;
SHELXL2018 (Sheldrick, 2015b)
;
_computing_structure_solution
;
SHELXT (Sheldrick, 2015a)
;
_diffrn_ambient_temperature 100.15
_diffrn_detector_area_resol_mean 0.79
_diffrn_measured_fraction_theta_full 0.998
_diffrn_measured_fraction_theta_max 0.989
_diffrn_measurement_device_type 'Bruker D8 Venture Photon 100 CMOS'
_diffrn_measurement_method '\w and \f'
_diffrn_radiation_monochromator No
_diffrn_radiation_type MoK\a
_diffrn_radiation_wavelength 0.71073
_diffrn_reflns_av_R_equivalents 0.0645
_diffrn_reflns_av_unetI/netI 0.0277
_diffrn_reflns_limit_h_max 7
_diffrn_reflns_limit_h_min -7
_diffrn_reflns_limit_k_max 9
_diffrn_reflns_limit_k_min -9
_diffrn_reflns_limit_l_max 33
_diffrn_reflns_limit_l_min -33
_diffrn_reflns_number 54736
_diffrn_reflns_theta_full 25.242
_diffrn_reflns_theta_max 26.821
_diffrn_reflns_theta_min 2.327
_diffrn_source IuS
_exptl_absorpt_coefficient_mu 0.079
_exptl_absorpt_correction_T_max 0.7454
_exptl_absorpt_correction_T_min 0.7015
_exptl_absorpt_correction_type multi-scan
_exptl_absorpt_process_details
;
(SADABS; Bruker, 2017)
;
_exptl_crystal_colour 'clear light colourless'
_exptl_crystal_density_diffrn 1.248
_exptl_crystal_description prism
_exptl_crystal_F_000 492
_exptl_crystal_size_max 0.379
_exptl_crystal_size_mid 0.123
_exptl_crystal_size_min 0.083
_refine_diff_density_max 0.313
_refine_diff_density_min -0.373
_refine_ls_extinction_method none
_refine_ls_goodness_of_fit_ref 1.025
_refine_ls_hydrogen_treatment mixed
_refine_ls_matrix_type full
_refine_ls_number_parameters 321
_refine_ls_number_reflns 5226
_refine_ls_number_restraints 0
_refine_ls_restrained_S_all 1.025
_refine_ls_R_factor_all 0.0601
_refine_ls_R_factor_gt 0.0484
_refine_ls_shift/su_max 0.004
_refine_ls_shift/su_mean 0.000
_refine_ls_structure_factor_coef Fsqd
_refine_ls_weighting_details 'w=1/[\s^2^(Fo^2^)+(0.0595P)^2^+0.6514P] where P=(Fo^2^+2Fc^2^)/3'
_refine_ls_weighting_scheme calc
_refine_ls_wR_factor_gt 0.1228
_refine_ls_wR_factor_ref 0.1311
_reflns_number_gt 4335
_reflns_number_total 5226
_reflns_threshold_expression 'I > 2\s(I)'
_cod_data_source_file fn3321sup1.cif
_cod_data_source_block I
_cod_database_code 2021786
_shelx_space_group_comment
;
The symmetry employed for this shelxl refinement is uniquely defined
by the following loop, which should always be used as a source of
symmetry information in preference to the above space-group names.
They are only intended as comments.
;
_shelx_estimated_absorpt_t_min 0.971
_shelx_estimated_absorpt_t_max 0.993

loop_
_space_group_symop_operation_xyz
'x, y, z'
'-x, -y, -z'

loop_
_atom_site_type_symbol
_atom_site_label
_atom_site_fract_x
_atom_site_fract_y
_atom_site_fract_z
_atom_site_U_iso_or_equiv
_atom_site_adp_type
_atom_site_calc_flag
_atom_site_occupancy
O O1 -0.11500(17) 0.59036(15) 0.08376(5) 0.0340(3) Uani d 1
O O2 0.89890(18) 0.12003(15) 0.13185(4) 0.0308(3) Uani d 1
O O3 0.45100(16) 0.67774(12) 0.05605(4) 0.0195(2) Uani d 1
H H3 0.582(3) 0.637(2) 0.0638(7) 0.029 Uiso d 1
C C1 0.4885(4) 0.7109(3) 0.40948(7) 0.0457(5) Uani d 1
H H1 0.519064 0.713965 0.444531 0.055 Uiso calc 1
C C2 0.3032(4) 0.6288(3) 0.39392(7) 0.0517(5) Uani d 1
H H2 0.207458 0.573579 0.418337 0.062 Uiso calc 1
C C3 0.2562(3) 0.6269(3) 0.34244(6) 0.0417(4) Uani d 1
H H3A 0.126980 0.571509 0.332440 0.050 Uiso calc 1
C C4 0.3952(3) 0.70461(18) 0.30538(6) 0.0246(3) Uani d 1
C C5 0.3504(2) 0.69506(17) 0.24985(5) 0.0210(3) Uani d 1
C C6 0.1686(2) 0.6067(2) 0.23274(6) 0.0263(3) Uani d 1
H H6 0.062221 0.562051 0.257013 0.032 Uiso calc 1
C C7 0.1407(2) 0.58299(19) 0.18109(5) 0.0239(3) Uani d 1
H H7 0.015440 0.523160 0.170875 0.029 Uiso calc 1
C C8 0.2937(2) 0.64567(16) 0.14392(5) 0.0167(3) Uani d 1
C C9 0.2845(2) 0.59661(16) 0.08728(5) 0.0161(3) Uani d 1
C C10 0.2943(2) 0.40066(17) 0.07844(5) 0.0178(3) Uani d 1
H H10A 0.168629 0.352800 0.099419 0.021 Uiso calc 1
H H10B 0.263033 0.381764 0.042380 0.021 Uiso calc 1
C C11 0.5107(2) 0.29412(17) 0.08956(5) 0.0179(3) Uani d 1
H H11 0.642503 0.345815 0.071028 0.021 Uiso calc 1
C C12 0.5520(2) 0.28629(18) 0.14674(5) 0.0227(3) Uani d 1
H H12A 0.556194 0.404252 0.159275 0.027 Uiso calc 1
H H12B 0.421071 0.233764 0.164498 0.027 Uiso calc 1
C C13 0.7637(2) 0.19030(17) 0.16233(5) 0.0203(3) Uani d 1
C C14 0.8094(2) 0.19095(17) 0.21833(5) 0.0205(3) Uani d 1
C C15 1.0030(3) 0.1047(2) 0.23466(6) 0.0277(3) Uani d 1
H H15 1.099133 0.042518 0.210840 0.033 Uiso calc 1
C C16 1.0557(3) 0.1095(2) 0.28562(6) 0.0317(4) Uani d 1
H H16 1.188292 0.050601 0.295840 0.038 Uiso calc 1
C C17 0.9184(3) 0.19882(19) 0.32221(6) 0.0260(3) Uani d 1
C C18 0.9749(3) 0.2060(2) 0.37702(6) 0.0312(4) Uani d 1
C C19 1.1674(5) 0.1275(3) 0.39442(8) 0.0677(8) Uani d 1
H H19 1.267952 0.066923 0.371133 0.081 Uiso calc 1
C C20 1.2177(5) 0.1354(4) 0.44565(9) 0.0771(9) Uani d 1
H H20 1.352458 0.081302 0.456481 0.092 Uiso calc 1
C C21 1.0763(4) 0.2194(3) 0.48023(8) 0.0583(6) Uani d 1
H H21 1.107629 0.219650 0.515264 0.070 Uiso calc 1
C C22 0.6286(4) 0.7882(3) 0.37356(7) 0.0482(5) Uani d 1
H H22 0.757280 0.843554 0.383877 0.058 Uiso calc 1
C C23 0.5821(3) 0.7855(3) 0.32210(7) 0.0401(4) Uani d 1
H H23 0.679745 0.839961 0.297900 0.048 Uiso calc 1
C C24 0.0542(2) 0.66209(17) 0.06869(5) 0.0183(3) Uani d 1
C C25 0.0441(2) 0.8097(2) 0.03301(6) 0.0284(3) Uani d 1
H H25A -0.112203 0.833463 0.024411 0.043 Uiso calc 1
H H25B 0.136554 0.783205 0.001889 0.043 Uiso calc 1
H H25C 0.101259 0.909638 0.049253 0.043 Uiso calc 1
C C26 0.4818(3) 0.11474(18) 0.06834(6) 0.0250(3) Uani d 1
H H26A 0.618396 0.044272 0.073303 0.038 Uiso calc 1
H H26B 0.455857 0.122803 0.031916 0.038 Uiso calc 1
H H26C 0.352878 0.063197 0.086331 0.038 Uiso calc 1
C C27 0.8375(4) 0.2960(4) 0.41242(8) 0.0761(9) Uani d 1
H H27 0.705391 0.354151 0.401649 0.091 Uiso calc 1
C C28 0.8882(5) 0.3034(5) 0.46354(9) 0.0871(10) Uani d 1
H H28 0.791574 0.367121 0.486885 0.104 Uiso calc 1
C C29 0.7243(3) 0.2826(2) 0.30556(6) 0.0375(4) Uani d 1
H H29 0.627046 0.343714 0.329411 0.045 Uiso calc 1
C C30 0.6705(3) 0.2785(2) 0.25466(6) 0.0342(4) Uani d 1
H H30 0.536951 0.336240 0.244515 0.041 Uiso calc 1
C C31 0.4657(2) 0.74429(18) 0.16047(5) 0.0220(3) Uani d 1
H H31 0.564737 0.796467 0.136072 0.026 Uiso calc 1
C C32 0.4939(3) 0.76713(19) 0.21236(6) 0.0257(3) Uani d 1
H H32 0.613537 0.833283 0.222460 0.031 Uiso calc 1

loop_
_atom_site_aniso_label
_atom_site_aniso_U_11
_atom_site_aniso_U_22
_atom_site_aniso_U_33
_atom_site_aniso_U_12
_atom_site_aniso_U_13
_atom_site_aniso_U_23
O1 0.0122(5) 0.0412(7) 0.0490(7) -0.0047(4) -0.0060(5) 0.0163(5)
O2 0.0241(5) 0.0410(6) 0.0262(5) 0.0097(5) 0.0001(4) 0.0006(5)
O3 0.0101(4) 0.0255(5) 0.0228(5) -0.0014(4) -0.0014(4) 0.0070(4)
C1 0.0565(12) 0.0588(12) 0.0227(8) 0.0011(10) -0.0114(8) -0.0046(8)
C2 0.0602(13) 0.0718(14) 0.0241(9) -0.0169(11) -0.0019(8) 0.0031(9)
C3 0.0452(10) 0.0569(12) 0.0244(8) -0.0168(9) -0.0029(7) -0.0001(8)
C4 0.0279(8) 0.0221(7) 0.0235(7) 0.0042(6) -0.0029(6) -0.0031(6)
C5 0.0225(7) 0.0187(7) 0.0218(7) 0.0028(5) -0.0016(5) -0.0024(5)
C6 0.0204(7) 0.0348(8) 0.0235(7) -0.0055(6) 0.0035(6) 0.0005(6)
C7 0.0162(6) 0.0308(8) 0.0252(7) -0.0063(6) -0.0008(5) -0.0007(6)
C8 0.0134(6) 0.0153(6) 0.0213(7) 0.0023(5) -0.0028(5) 0.0008(5)
C9 0.0106(6) 0.0185(6) 0.0193(6) -0.0013(5) -0.0018(5) 0.0033(5)
C10 0.0149(6) 0.0198(7) 0.0191(6) -0.0025(5) -0.0044(5) 0.0006(5)
C11 0.0161(6) 0.0173(6) 0.0205(6) -0.0005(5) -0.0019(5) 0.0004(5)
C12 0.0228(7) 0.0233(7) 0.0219(7) 0.0056(6) -0.0049(5) -0.0025(5)
C13 0.0187(7) 0.0174(6) 0.0248(7) -0.0009(5) -0.0020(5) 0.0021(5)
C14 0.0203(7) 0.0180(6) 0.0234(7) -0.0009(5) -0.0031(5) 0.0030(5)
C15 0.0225(7) 0.0324(8) 0.0274(8) 0.0069(6) -0.0011(6) 0.0030(6)
C16 0.0237(8) 0.0414(9) 0.0297(8) 0.0083(7) -0.0066(6) 0.0049(7)
C17 0.0283(8) 0.0245(7) 0.0257(7) -0.0021(6) -0.0064(6) 0.0025(6)
C18 0.0358(9) 0.0333(8) 0.0256(8) -0.0061(7) -0.0081(7) 0.0036(6)
C19 0.0842(17) 0.0793(16) 0.0392(11) 0.0431(14) -0.0310(11) -0.0160(11)
C20 0.100(2) 0.0869(18) 0.0451(13) 0.0391(16) -0.0419(13) -0.0106(12)
C21 0.0713(15) 0.0796(16) 0.0265(9) -0.0125(12) -0.0183(10) 0.0046(10)
C22 0.0480(11) 0.0655(13) 0.0333(10) -0.0129(10) -0.0152(8) -0.0039(9)
C23 0.0396(10) 0.0530(11) 0.0292(9) -0.0122(8) -0.0074(7) 0.0004(8)
C24 0.0135(6) 0.0212(7) 0.0207(6) 0.0005(5) -0.0043(5) -0.0026(5)
C25 0.0192(7) 0.0295(8) 0.0371(8) 0.0002(6) -0.0099(6) 0.0097(6)
C26 0.0278(8) 0.0194(7) 0.0280(7) -0.0006(6) -0.0036(6) -0.0036(6)
C27 0.0483(13) 0.149(3) 0.0291(10) 0.0287(15) -0.0095(9) -0.0165(13)
C28 0.0602(15) 0.171(3) 0.0293(11) 0.0173(18) -0.0052(10) -0.0208(15)
C29 0.0417(10) 0.0431(10) 0.0266(8) 0.0186(8) -0.0052(7) -0.0056(7)
C30 0.0313(8) 0.0418(9) 0.0287(8) 0.0187(7) -0.0077(7) -0.0023(7)
C31 0.0222(7) 0.0206(7) 0.0236(7) -0.0063(5) -0.0009(5) 0.0017(5)
C32 0.0279(8) 0.0238(7) 0.0265(7) -0.0087(6) -0.0054(6) -0.0020(6)

loop_
_atom_type_symbol
_atom_type_description
_atom_type_scat_dispersion_real
_atom_type_scat_dispersion_imag
_atom_type_scat_source
C C 0.0033 0.0016 'International Tables Vol C Tables 4.2.6.8 and 6.1.1.4'
H H 0.0000 0.0000 'International Tables Vol C Tables 4.2.6.8 and 6.1.1.4'
O O 0.0106 0.0060 'International Tables Vol C Tables 4.2.6.8 and 6.1.1.4'

loop_
_geom_angle_atom_site_label_1
_geom_angle_atom_site_label_2
_geom_angle_atom_site_label_3
_geom_angle
C9 O3 H3 108.4(12)
C2 C1 H1 120.3
C22 C1 H1 120.3
C22 C1 C2 119.3(2)
C1 C2 H2 119.8
C1 C2 C3 120.32(19)
C3 C2 H2 119.8
C2 C3 H3A 119.3
C4 C3 C2 121.4(2)
C4 C3 H3A 119.3
C3 C4 C5 121.27(19)
C3 C4 C23 117.1(2)
C23 C4 C5 121.62(15)
C6 C5 C4 121.72(14)
C32 C5 C4 121.56(19)
C32 C5 C6 116.7(2)
C5 C6 H6 119.2
C7 C6 C5 121.62(14)
C7 C6 H6 119.2
C6 C7 H7 119.4
C6 C7 C8 121.24(19)
C8 C7 H7 119.4
C7 C8 C9 121.34(17)
C7 C8 C31 117.4(2)
C31 C8 C9 121.08(13)
O3 C9 C8 111.96(16)
O3 C9 C10 111.28(15)
O3 C9 C24 106.2(2)
C8 C9 C10 113.34(12)
C8 C9 C24 107.83(13)
C24 C9 C10 105.72(13)
C9 C10 H10A 107.4
C9 C10 H10B 107.4
H10A C10 H10B 106.9
C11 C10 C9 119.81(15)
C11 C10 H10A 107.4
C11 C10 H10B 107.4
C10 C11 H11 109.0
C12 C11 C10 112.14(12)
C12 C11 H11 109.0
C12 C11 C26 110.89(15)
C26 C11 C10 106.81(18)
C26 C11 H11 109.0
C11 C12 H12A 108.0
C11 C12 H12B 108.0
H12A C12 H12B 107.3
C13 C12 C11 117.11(13)
C13 C12 H12A 108.0
C13 C12 H12B 108.0
O2 C13 C12 123.22(19)
O2 C13 C14 119.93(18)
C14 C13 C12 116.79(13)
C15 C14 C13 119.02(14)
C30 C14 C13 122.92(18)
C30 C14 C15 118.0(2)
C14 C15 H15 119.8
C16 C15 C14 120.47(15)
C16 C15 H15 119.8
C15 C16 H16 119.1
C15 C16 C17 121.83(19)
C17 C16 H16 119.1
C16 C17 C18 122.18(19)
C29 C17 C16 117.2(2)
C29 C17 C18 120.66(16)
C19 C18 C17 122.04(18)
C19 C18 C27 116.8(2)
C27 C18 C17 121.2(2)
C18 C19 H19 119.3
C18 C19 C20 121.3(2)
C20 C19 H19 119.3
C19 C20 H20 119.5
C21 C20 C19 121.0(3)
C21 C20 H20 119.5
C20 C21 H21 120.6
C20 C21 C28 118.7(2)
C28 C21 H21 120.6
C1 C22 H22 119.8
C1 C22 C23 120.3(2)
C23 C22 H22 119.8
C4 C23 H23 119.2
C22 C23 C4 121.55(18)
C22 C23 H23 119.2
O1 C24 C9 118.7(2)
O1 C24 C25 121.71(16)
C25 C24 C9 119.60(14)
C24 C25 H25A 109.5
C24 C25 H25B 109.5
C24 C25 H25C 109.5
H25A C25 H25B 109.5
H25A C25 H25C 109.5
H25B C25 H25C 109.5
C11 C26 H26A 109.5
C11 C26 H26B 109.5
C11 C26 H26C 109.5
H26A C26 H26B 109.5
H26A C26 H26C 109.5
H26B C26 H26C 109.5
C18 C27 H27 119.2
C18 C27 C28 121.7(3)
C28 C27 H27 119.2
C21 C28 C27 120.4(2)
C21 C28 H28 119.8
C27 C28 H28 119.8
C17 C29 H29 119.3
C30 C29 C17 121.35(16)
C30 C29 H29 119.3
C14 C30 H30 119.4
C29 C30 C14 121.2(2)
C29 C30 H30 119.4
C8 C31 H31 119.5
C32 C31 C8 121.00(14)
C32 C31 H31 119.5
C5 C32 H32 119.1
C31 C32 C5 121.75(19)
C31 C32 H32 119.1

loop_
_geom_bond_atom_site_label_1
_geom_bond_atom_site_label_2
_geom_bond_distance
O1 C24 1.221(3)
O2 C13 1.223(3)
O3 H3 0.86(2)
O3 C9 1.421(3)
C1 H1 0.9500
C1 C2 1.383(4)
C1 C22 1.380(4)
C2 H2 0.9500
C2 C3 1.398(4)
C3 H3A 0.9500
C3 C4 1.398(3)
C4 C5 1.502(4)
C4 C23 1.397(4)
C5 C6 1.407(3)
C5 C32 1.401(3)
C6 H6 0.9500
C6 C7 1.392(4)
C7 H7 0.9500
C7 C8 1.400(3)
C8 C9 1.547(4)
C8 C31 1.400(3)
C9 C10 1.561(5)
C9 C24 1.548(4)
C10 H10A 0.9900
C10 H10B 0.9900
C10 C11 1.549(4)
C11 H11 1.0000
C11 C12 1.537(4)
C11 C26 1.543(4)
C12 H12A 0.9900
C12 H12B 0.9900
C12 C13 1.518(4)
C13 C14 1.513(4)
C14 C15 1.400(3)
C14 C30 1.396(3)
C15 H15 0.9500
C15 C16 1.394(4)
C16 H16 0.9500
C16 C17 1.403(3)
C17 C18 1.500(4)
C17 C29 1.397(4)
C18 C19 1.379(4)
C18 C27 1.385(4)
C19 H19 0.9500
C19 C20 1.399(4)
C20 H20 0.9500
C20 C21 1.361(4)
C21 H21 0.9500
C21 C28 1.370(5)
C22 H22 0.9500
C22 C23 1.397(4)
C23 H23 0.9500
C24 C25 1.490(4)
C25 H25A 0.9800
C25 H25B 0.9800
C25 H25C 0.9800
C26 H26A 0.9800
C26 H26B 0.9800
C26 H26C 0.9800
C27 H27 0.9500
C27 C28 1.396(4)
C28 H28 0.9500
C29 H29 0.9500
C29 C30 1.395(4)
C30 H30 0.9500
C31 H31 0.9500
C31 C32 1.398(4)
C32 H32 0.9500

loop_
_geom_torsion_atom_site_label_1
_geom_torsion_atom_site_label_2
_geom_torsion_atom_site_label_3
_geom_torsion_atom_site_label_4
_geom_torsion
O2 C13 C14 C15 -2.5(2)
O2 C13 C14 C30 175.47(15)
O3 C9 C10 C11 61.0(2)
O3 C9 C24 O1 167.99(13)
O3 C9 C24 C25 -11.86(17)
C1 C2 C3 C4 1.0(3)
C1 C22 C23 C4 -0.4(3)
C2 C1 C22 C23 0.8(3)
C2 C3 C4 C5 177.02(17)
C2 C3 C4 C23 -0.5(3)
C3 C4 C5 C6 -0.5(2)
C3 C4 C5 C32 -177.54(15)
C3 C4 C23 C22 0.2(3)
C4 C5 C6 C7 -173.26(14)
C4 C5 C32 C31 173.58(13)
C5 C4 C23 C22 -177.31(17)
C5 C6 C7 C8 0.3(2)
C6 C5 C32 C31 -3.6(2)
C6 C7 C8 C9 170.52(13)
C6 C7 C8 C31 -4.8(2)
C7 C8 C9 O3 178.49(12)
C7 C8 C9 C10 -54.6(2)
C7 C8 C9 C24 62.0(2)
C7 C8 C31 C32 5.2(2)
C8 C9 C10 C11 -66.22(17)
C8 C9 C24 O1 -71.8(2)
C8 C9 C24 C25 108.3(2)
C8 C31 C32 C5 -1.0(2)
C9 C8 C31 C32 -170.23(13)
C9 C10 C11 C12 68.05(17)
C9 C10 C11 C26 -170.27(12)
C10 C9 C24 O1 49.7(2)
C10 C9 C24 C25 -130.17(19)
C10 C11 C12 C13 -177.99(11)
C11 C12 C13 O2 -0.3(2)
C11 C12 C13 C14 176.89(11)
C12 C13 C14 C15 -179.79(13)
C12 C13 C14 C30 -1.8(2)
C13 C14 C15 C16 176.96(14)
C13 C14 C30 C29 -176.88(16)
C14 C15 C16 C17 0.3(3)
C15 C14 C30 C29 1.1(3)
C15 C16 C17 C18 -179.41(15)
C15 C16 C17 C29 0.4(3)
C16 C17 C18 C19 1.2(3)
C16 C17 C18 C27 179.6(2)
C16 C17 C29 C30 -0.4(3)
C17 C18 C19 C20 -180.0(2)
C17 C18 C27 C28 179.9(3)
C17 C29 C30 C14 -0.3(3)
C18 C17 C29 C30 179.40(16)
C18 C19 C20 C21 0.8(5)
C18 C27 C28 C21 -0.7(5)
C19 C18 C27 C28 -1.6(4)
C19 C20 C21 C28 -3.1(5)
C20 C21 C28 C27 3.0(5)
C22 C1 C2 C3 -1.1(3)
C23 C4 C5 C6 176.89(15)
C23 C4 C5 C32 -0.1(2)
C24 C9 C10 C11 175.88(11)
C26 C11 C12 C13 62.7(2)
C27 C18 C19 C20 1.5(4)
C29 C17 C18 C19 -178.7(2)
C29 C17 C18 C27 -0.3(3)
C30 C14 C15 C16 -1.1(2)
C31 C8 C9 O3 -6.32(17)
C31 C8 C9 C10 120.56(17)
C31 C8 C9 C24 -122.8(2)
C32 C5 C6 C7 3.9(2)

_cod_database_fobs_code 2021786
